data_4131297
loop_
_publ_author_name
'Yadav, M. Ramu'
'Nagaoka, Masahiro'
'Kashihara, Myuto'
'Zhong, Rong-Lin'
'Miyazaki, Takanori'
'Sakaki, Shigeyoshi'
'Nakao, Yoshiaki'

_publ_section_title
;
 The Suzuki-Miyaura Coupling of Nitroarenes.
;
_journal_issue 28
_journal_name_full 'Journal of the American Chemical Society'
_journal_page_first 9423
_journal_page_last 9426
_journal_paper_doi 10.1021/jacs.7b03159
_journal_volume 139
_journal_year 2017
_chemical_formula_sum 'C45 H60 N O4 P Pd'
_chemical_formula_weight 816.31
_space_group_crystal_system orthorhombic
_space_group_IT_number 61
_space_group_name_Hall '-P 2ac 2ab'
_space_group_name_H-M_alt 'P b c a'
_atom_sites_solution_hydrogens geom
_atom_sites_solution_primary direct
_atom_sites_solution_secondary difmap
_audit_creation_method SHELXL-2014/7
_cell_angle_alpha 90
_cell_angle_beta 90
_cell_angle_gamma 90
_cell_formula_units_Z 8
_cell_length_a 16.2180(8)
_cell_length_b 20.5475(9)
_cell_length_c 24.1827(9)
_cell_measurement_reflns_used 24263
_cell_measurement_temperature 143(2)
_cell_measurement_theta_max 27.5068
_cell_measurement_theta_min 3.0246
_cell_volume 8058.6(6)
_computing_cell_refinement 'CrystalClear (Rigaku/MSC Inc., 2006)'
_computing_data_collection 'CrystalClear (Rigaku/MSC Inc., 2006)'
_computing_data_reduction 'CrystalClear (Rigaku/MSC Inc., 2006)'
_computing_molecular_graphics ORTEX
_computing_publication_material 'SHELXL-2014/7 (Sheldrick, 2014)'
_computing_structure_refinement 'SHELXL-2014/7 (Sheldrick, 2014)'
_computing_structure_solution 'SHELXT-2014/5 (Sheldrick, 2014)'
_diffrn_ambient_temperature 143(2)
_diffrn_detector_area_resol_mean 28.5714
_diffrn_measured_fraction_theta_full 0.997
_diffrn_measured_fraction_theta_max 0.995
_diffrn_measurement_device_type 'Rigaku Saturn70'
_diffrn_measurement_method \w
_diffrn_radiation_type MoK\a
_diffrn_radiation_wavelength 0.71075
_diffrn_reflns_av_R_equivalents 0.0345
_diffrn_reflns_av_unetI/netI 0.0218
_diffrn_reflns_Laue_measured_fraction_full 0.997
_diffrn_reflns_Laue_measured_fraction_max 0.995
_diffrn_reflns_limit_h_max 21
_diffrn_reflns_limit_h_min -20
_diffrn_reflns_limit_k_max 25
_diffrn_reflns_limit_k_min -26
_diffrn_reflns_limit_l_max 30
_diffrn_reflns_limit_l_min -31
_diffrn_reflns_number 62855
_diffrn_reflns_point_group_measured_fraction_full 0.997
_diffrn_reflns_point_group_measured_fraction_max 0.995
_diffrn_reflns_theta_full 25.242
_diffrn_reflns_theta_max 27.504
_diffrn_reflns_theta_min 3.025
_exptl_absorpt_coefficient_mu 0.543
_exptl_absorpt_correction_T_max 1.0000
_exptl_absorpt_correction_T_min 0.8731
_exptl_absorpt_correction_type empirical
_exptl_absorpt_process_details 'REQAB (Rigaku, 1998)'
_exptl_crystal_colour Purple
_exptl_crystal_density_diffrn 1.346
_exptl_crystal_density_meas ?
_exptl_crystal_density_method 'not measured'
_exptl_crystal_description Prism
_exptl_crystal_F_000 3440
_exptl_crystal_size_max 0.539
_exptl_crystal_size_mid 0.203
_exptl_crystal_size_min 0.136
_exptl_transmission_factor_max 1.0000
_exptl_transmission_factor_min 0.8731
_refine_diff_density_max 1.028
_refine_diff_density_min -0.883
_refine_diff_density_rms 0.066
_refine_ls_extinction_method none
_refine_ls_goodness_of_fit_ref 1.042
_refine_ls_hydrogen_treatment mixed
_refine_ls_matrix_type full
_refine_ls_number_parameters 529
_refine_ls_number_reflns 9213
_refine_ls_number_restraints 0
_refine_ls_restrained_S_all 1.042
_refine_ls_R_factor_all 0.0401
_refine_ls_R_factor_gt 0.0348
_refine_ls_shift/su_max 0.002
_refine_ls_shift/su_mean 0.000
_refine_ls_structure_factor_coef Fsqd
_refine_ls_weighting_details 'w=1/[\s^2^(Fo^2^)+(0.0405P)^2^+8.2732P] where P=(Fo^2^+2Fc^2^)/3'
_refine_ls_weighting_scheme calc
_refine_ls_wR_factor_gt 0.0839
_refine_ls_wR_factor_ref 0.0876
_reflns_Friedel_coverage 0.000
_reflns_number_gt 8278
_reflns_number_total 9213
_reflns_threshold_expression 'I > 2\s(I)'
_cod_data_source_file ja7b03159_si_002.cif
_cod_data_source_block 42
_cod_depositor_comments
;
The following automatic conversions were performed:

data item '_exptl_absorpt_correction_type' value 'Empirical' was
changed to 'empirical' in accordance with the
/home/saulius/struct/COD-crude-data/automatic-downloads/DataCite-retrospective/ACS/depositions/lib/dictionaries/cif_core.dic
dictionary named 'cif_core.dic' version 2.4.2 last updated on
2011-04-26.

data item '_exptl_crystal_density_meas' value 'not measured' was
changed to '?' -- the value is perceived as not measured.

Automatic conversion script
Id: cif_fix_values 6909 2019-04-08 15:41:33Z antanas 
;
_cod_database_code 4131297
_shelx_shelxl_version_number 2014/7
_shelx_space_group_comment
;
The symmetry employed for this shelxl refinement is uniquely defined
by the following loop, which should always be used as a source of
symmetry information in preference to the above space-group names.
They are only intended as comments.
;
_shelx_estimated_absorpt_t_min 0.899
_shelx_estimated_absorpt_t_max 0.899

loop_
_space_group_symop_operation_xyz
'x, y, z'
'-x+1/2, -y, z+1/2'
'-x, y+1/2, -z+1/2'
'x+1/2, -y+1/2, -z'
'-x, -y, -z'
'x-1/2, y, -z-1/2'
'x, -y-1/2, z-1/2'
'-x-1/2, y-1/2, z'

loop_
_atom_site_label
_atom_site_type_symbol
_atom_site_fract_x
_atom_site_fract_y
_atom_site_fract_z
_atom_site_U_iso_or_equiv
_atom_site_adp_type
_atom_site_occupancy
_atom_site_site_symmetry_order
_atom_site_calc_flag
_atom_site_refinement_flags_posn
_atom_site_refinement_flags_adp
Pd1 Pd 0.52670(2) 0.27149(2) 0.40929(2) 0.01964(6) Uani 1 1 d . .
P1 P 0.49385(3) 0.20378(2) 0.33768(2) 0.01880(10) Uani 1 1 d . .
N1 N 0.74125(11) 0.24222(9) 0.50130(8) 0.0290(4) Uani 1 1 d . .
O1 O 0.77477(10) 0.29694(8) 0.49987(8) 0.0393(4) Uani 1 1 d . .
O2 O 0.78257(10) 0.19196(9) 0.49838(9) 0.0465(5) Uani 1 1 d . .
O3 O 0.46674(10) 0.16564(8) 0.21796(6) 0.0318(4) Uani 1 1 d . .
O4 O 0.58683(11) 0.41480(7) 0.24365(6) 0.0345(4) Uani 1 1 d . .
C1 C 0.65320(12) 0.23848(10) 0.50518(8) 0.0220(4) Uani 1 1 d . .
C2 C 0.61143(13) 0.29640(10) 0.49734(8) 0.0235(4) Uani 1 1 d . .
H2A H 0.6422 0.3355 0.4934 0.024(6) Uiso 1 1 calc R .
C3 C 0.52505(13) 0.29927(11) 0.49505(8) 0.0234(4) Uani 1 1 d . .
C4 C 0.48211(12) 0.23953(11) 0.49163(8) 0.0238(4) Uani 1 1 d . .
C5 C 0.47551(14) 0.12509(12) 0.52301(9) 0.0302(5) Uani 1 1 d . .
H5A H 0.4172 0.1268 0.5194 0.044(8) Uiso 1 1 calc R .
C6 C 0.51242(16) 0.06851(12) 0.54047(9) 0.0355(5) Uani 1 1 d . .
H6A H 0.4797 0.0314 0.5488 0.040(7) Uiso 1 1 calc R .
C7 C 0.59759(16) 0.06569(11) 0.54585(9) 0.0337(5) Uani 1 1 d . .
H7A H 0.6229 0.0263 0.5575 0.043(8) Uiso 1 1 calc R .
C8 C 0.64596(14) 0.11941(10) 0.53456(8) 0.0270(4) Uani 1 1 d . .
H8A H 0.7041 0.1167 0.5389 0.023(6) Uiso 1 1 calc R .
C9 C 0.60995(12) 0.17826(9) 0.51667(8) 0.0209(4) Uani 1 1 d . .
C10 C 0.52273(12) 0.18044(10) 0.51041(8) 0.0218(4) Uani 1 1 d . .
C11 C 0.54178(12) 0.31554(9) 0.28099(8) 0.0205(4) Uani 1 1 d . .
C12 C 0.51041(12) 0.25211(10) 0.27461(8) 0.0202(4) Uani 1 1 d . .
C13 C 0.49394(13) 0.22886(10) 0.22072(9) 0.0237(4) Uani 1 1 d . .
C14 C 0.50686(14) 0.26750(11) 0.17480(9) 0.0270(4) Uani 1 1 d . .
H14A H 0.4948 0.2512 0.1389 0.028(6) Uiso 1 1 calc R .
C15 C 0.53756(14) 0.33032(11) 0.18119(8) 0.0282(5) Uani 1 1 d . .
H15A H 0.5462 0.3570 0.1497 0.037(7) Uiso 1 1 calc R .
C16 C 0.55554(14) 0.35400(10) 0.23354(8) 0.0256(4) Uani 1 1 d . .
C17 C 0.45476(15) 0.13754(12) 0.16471(9) 0.0327(5) Uani 1 1 d . .
H17A H 0.4354 0.0926 0.1688 0.038(7) Uiso 1 1 calc R .
H17B H 0.4136 0.1629 0.1443 0.039(7) Uiso 1 1 calc R .
H17C H 0.5070 0.1378 0.1444 0.046(8) Uiso 1 1 calc R .
C18 C 0.6018(2) 0.45563(13) 0.19729(11) 0.0487(7) Uani 1 1 d . .
H18A H 0.6240 0.4974 0.2100 0.058(9) Uiso 1 1 calc R .
H18B H 0.6417 0.4347 0.1726 0.049(8) Uiso 1 1 calc R .
H18C H 0.5501 0.4630 0.1773 0.071(11) Uiso 1 1 calc R .
C19 C 0.56444(13) 0.34694(9) 0.33569(8) 0.0202(4) Uani 1 1 d . .
C20 C 0.64875(13) 0.35063(9) 0.35207(8) 0.0234(4) Uani 1 1 d . .
C21 C 0.67218(14) 0.39496(10) 0.39287(9) 0.0286(5) Uani 1 1 d . .
H21A H 0.7283 0.3962 0.4040 0.028(6) Uiso 1 1 calc R .
C22 C 0.61670(16) 0.43733(11) 0.41781(9) 0.0332(5) Uani 1 1 d . .
C23 C 0.53464(15) 0.43335(11) 0.40199(9) 0.0295(5) Uani 1 1 d . .
H23A H 0.4957 0.4613 0.4192 0.034(7) Uiso 1 1 calc R .
C24 C 0.50688(13) 0.38970(10) 0.36158(8) 0.0230(4) Uani 1 1 d . .
C25 C 0.71543(13) 0.31166(10) 0.32264(9) 0.0270(4) Uani 1 1 d . .
H25A H 0.6877 0.2825 0.2953 0.028(6) Uiso 1 1 calc R .
C26 C 0.6446(3) 0.48607(15) 0.46129(17) 0.0846(15) Uani 1 1 d . .
H26A H 0.6911 0.5012 0.4374 0.102 Uiso 1 1 calc R U
C27 C 0.41854(13) 0.39493(10) 0.34114(9) 0.0268(4) Uani 1 1 d . .
H27A H 0.4079 0.3571 0.3161 0.027(6) Uiso 1 1 calc R .
C28 C 0.76418(15) 0.26863(12) 0.36253(11) 0.0357(5) Uani 1 1 d . .
H28A H 0.8063 0.2445 0.3420 0.055(9) Uiso 1 1 calc R .
H28B H 0.7908 0.2959 0.3906 0.045(8) Uiso 1 1 calc R .
H28C H 0.7267 0.2379 0.3806 0.040(7) Uiso 1 1 calc R .
C29 C 0.77383(17) 0.35667(14) 0.29057(12) 0.0457(6) Uani 1 1 d . .
H29A H 0.8161 0.3305 0.2720 0.059(9) Uiso 1 1 calc R .
H29B H 0.7424 0.3812 0.2629 0.072(11) Uiso 1 1 calc R .
H29C H 0.8003 0.3870 0.3163 0.061(9) Uiso 1 1 calc R .
C30 C 0.6972(3) 0.46717(14) 0.50158(15) 0.0899(16) Uani 1 1 d . .
H30A H 0.7157 0.4226 0.4944 0.069(10) Uiso 1 1 calc R .
H30B H 0.7450 0.4964 0.5021 0.083 Uiso 1 1 calc R U
H30C H 0.6691 0.4689 0.5374 0.083 Uiso 1 1 calc R U
C31 C 0.60494(15) 0.54992(10) 0.45888(10) 0.0313(5) Uani 1 1 d . .
H31A H 0.5696 0.5523 0.4261 0.038 Uiso 1 1 calc R U
H31B H 0.5714 0.5564 0.4921 0.038 Uiso 1 1 calc R U
H31C H 0.6472 0.5839 0.4568 0.038 Uiso 1 1 calc R U
C32 C 0.35546(15) 0.39211(13) 0.38815(10) 0.0362(5) Uani 1 1 d . .
H32A H 0.2997 0.3957 0.3728 0.050(8) Uiso 1 1 calc R .
H32B H 0.3610 0.3507 0.4079 0.044(8) Uiso 1 1 calc R .
H32C H 0.3653 0.4282 0.4138 0.057(9) Uiso 1 1 calc R .
C33 C 0.40596(16) 0.45714(12) 0.30739(11) 0.0386(6) Uani 1 1 d . .
H33A H 0.3486 0.4594 0.2947 0.049(8) Uiso 1 1 calc R .
H33B H 0.4182 0.4951 0.3305 0.048(8) Uiso 1 1 calc R .
H33C H 0.4429 0.4568 0.2753 0.053(9) Uiso 1 1 calc R .
C34 C 0.55664(12) 0.12860(9) 0.32762(8) 0.0209(4) Uani 1 1 d . .
H34A H 0.5225 0.0959 0.3072 0.016(5) Uiso 1 1 calc R .
C35 C 0.57976(14) 0.09997(11) 0.38435(9) 0.0276(4) Uani 1 1 d . .
H35A H 0.6100 0.1331 0.4061 0.030(7) Uiso 1 1 calc R .
H35B H 0.5288 0.0888 0.4048 0.032(7) Uiso 1 1 calc R .
C36 C 0.63317(15) 0.03926(11) 0.37844(10) 0.0340(5) Uani 1 1 d . .
H36A H 0.6479 0.0227 0.4156 0.042(8) Uiso 1 1 calc R .
H36B H 0.6016 0.0049 0.3590 0.034(7) Uiso 1 1 calc R .
C37 C 0.71165(15) 0.05424(12) 0.34613(10) 0.0344(5) Uani 1 1 d . .
H37A H 0.7456 0.0859 0.3670 0.037(7) Uiso 1 1 calc R .
H37B H 0.7442 0.0139 0.3414 0.038(7) Uiso 1 1 calc R .
C38 C 0.69028(15) 0.08219(11) 0.28986(10) 0.0329(5) Uani 1 1 d . .
H38A H 0.6620 0.0485 0.2676 0.035(7) Uiso 1 1 calc R .
H38B H 0.7418 0.0942 0.2704 0.039(7) Uiso 1 1 calc R .
C39 C 0.63498(13) 0.14188(10) 0.29421(9) 0.0259(4) Uani 1 1 d . .
H39A H 0.6194 0.1563 0.2566 0.026(6) Uiso 1 1 calc R .
H39B H 0.6661 0.1777 0.3120 0.026(6) Uiso 1 1 calc R .
C40 C 0.38588(13) 0.17480(10) 0.33183(8) 0.0232(4) Uani 1 1 d . .
H40A H 0.3777 0.1579 0.2935 0.025(6) Uiso 1 1 calc R .
C41 C 0.36514(13) 0.11970(11) 0.37245(9) 0.0282(4) Uani 1 1 d . .
H41A H 0.4040 0.0831 0.3671 0.038(7) Uiso 1 1 calc R .
H41B H 0.3709 0.1356 0.4109 0.035(7) Uiso 1 1 calc R .
C42 C 0.27672(14) 0.09616(12) 0.36272(9) 0.0329(5) Uani 1 1 d . .
H42A H 0.2727 0.0770 0.3253 0.029(6) Uiso 1 1 calc R .
H42B H 0.2634 0.0617 0.3899 0.044(8) Uiso 1 1 calc R .
C43 C 0.21455(15) 0.15072(14) 0.36801(12) 0.0456(7) Uani 1 1 d . .
H43A H 0.2122 0.1653 0.4070 0.049(9) Uiso 1 1 calc R .
H43B H 0.1592 0.1343 0.3577 0.047(8) Uiso 1 1 calc R .
C44 C 0.23650(15) 0.20824(14) 0.33127(14) 0.0491(7) Uani 1 1 d . .
H44A H 0.1984 0.2448 0.3391 0.064(10) Uiso 1 1 calc R .
H44B H 0.2294 0.1957 0.2920 0.044(8) Uiso 1 1 calc R .
C45 C 0.32541(14) 0.23059(11) 0.34075(12) 0.0366(6) Uani 1 1 d . .
H45A H 0.3386 0.2665 0.3149 0.038(7) Uiso 1 1 calc R .
H45B H 0.3312 0.2473 0.3789 0.040(7) Uiso 1 1 calc R .
H3 H 0.4224(15) 0.2389(11) 0.4907(10) 0.024(6) Uiso 1 1 d . .
H4 H 0.4971(16) 0.3386(13) 0.4972(10) 0.028(6) Uiso 1 1 d . .

loop_
_atom_site_aniso_label
_atom_site_aniso_U_11
_atom_site_aniso_U_22
_atom_site_aniso_U_33
_atom_site_aniso_U_23
_atom_site_aniso_U_13
_atom_site_aniso_U_12
Pd1 0.02240(9) 0.02090(9) 0.01563(8) -0.00176(5) -0.00245(5) -0.00136(5)
P1 0.0219(2) 0.0196(2) 0.0150(2) -0.00046(18) -0.00060(18) -0.00270(19)
N1 0.0226(9) 0.0333(10) 0.0312(10) 0.0026(8) -0.0028(7) -0.0005(8)
O1 0.0254(8) 0.0397(9) 0.0528(11) -0.0015(8) -0.0020(7) -0.0123(7)
O2 0.0238(8) 0.0414(10) 0.0742(14) 0.0122(9) 0.0041(8) 0.0104(7)
O3 0.0477(10) 0.0288(8) 0.0189(7) -0.0062(6) -0.0044(6) -0.0098(7)
O4 0.0547(10) 0.0245(7) 0.0241(8) 0.0062(6) 0.0011(7) -0.0098(7)
C1 0.0184(9) 0.0271(10) 0.0205(9) -0.0018(8) -0.0027(7) -0.0003(8)
C2 0.0293(10) 0.0223(9) 0.0190(9) -0.0030(7) -0.0026(8) -0.0026(8)
C3 0.0271(10) 0.0264(10) 0.0167(9) -0.0055(8) -0.0034(8) 0.0076(8)
C4 0.0179(10) 0.0361(12) 0.0174(9) -0.0004(8) -0.0004(7) 0.0020(8)
C5 0.0308(11) 0.0397(12) 0.0201(10) 0.0002(9) 0.0023(8) -0.0112(10)
C6 0.0517(15) 0.0310(12) 0.0238(11) 0.0026(9) 0.0060(10) -0.0153(11)
C7 0.0534(15) 0.0244(10) 0.0232(11) 0.0050(8) -0.0012(10) 0.0007(10)
C8 0.0323(11) 0.0279(10) 0.0208(10) 0.0009(8) -0.0016(8) 0.0030(9)
C9 0.0246(10) 0.0232(9) 0.0150(8) -0.0014(7) -0.0006(7) -0.0008(8)
C10 0.0236(10) 0.0286(10) 0.0132(8) -0.0004(7) 0.0007(7) -0.0032(8)
C11 0.0240(9) 0.0211(9) 0.0165(9) 0.0003(7) 0.0002(7) 0.0010(7)
C12 0.0218(9) 0.0254(9) 0.0135(8) 0.0000(7) -0.0006(7) -0.0023(8)
C13 0.0256(10) 0.0254(10) 0.0200(10) -0.0025(7) -0.0023(8) 0.0002(8)
C14 0.0321(11) 0.0335(11) 0.0155(9) -0.0031(8) -0.0030(8) 0.0025(9)
C15 0.0354(12) 0.0322(11) 0.0170(9) 0.0055(8) 0.0014(8) 0.0017(9)
C16 0.0310(11) 0.0231(10) 0.0227(10) 0.0021(8) 0.0003(8) -0.0005(8)
C17 0.0376(12) 0.0358(12) 0.0247(11) -0.0117(9) -0.0060(9) 0.0001(10)
C18 0.076(2) 0.0360(14) 0.0345(13) 0.0137(11) 0.0030(14) -0.0149(14)
C19 0.0265(10) 0.0171(8) 0.0171(9) 0.0023(7) -0.0004(8) -0.0023(7)
C20 0.0301(11) 0.0193(9) 0.0210(9) 0.0020(7) -0.0008(8) -0.0021(8)
C21 0.0320(11) 0.0223(10) 0.0316(11) -0.0021(8) -0.0121(9) 0.0006(8)
C22 0.0461(14) 0.0227(10) 0.0310(11) -0.0086(9) -0.0171(10) 0.0083(10)
C23 0.0408(13) 0.0228(10) 0.0249(11) -0.0052(8) -0.0055(9) 0.0104(9)
C24 0.0307(10) 0.0206(9) 0.0178(9) 0.0016(7) -0.0020(8) 0.0000(8)
C25 0.0270(11) 0.0259(10) 0.0282(11) -0.0041(8) 0.0008(8) -0.0032(8)
C26 0.113(3) 0.0451(17) 0.096(3) -0.0481(18) -0.083(2) 0.0444(19)
C27 0.0294(11) 0.0258(10) 0.0252(10) -0.0028(8) -0.0024(8) 0.0015(8)
C28 0.0300(12) 0.0374(13) 0.0398(13) -0.0072(10) -0.0052(10) 0.0071(10)
C29 0.0424(15) 0.0467(15) 0.0480(15) -0.0010(12) 0.0147(13) -0.0100(12)
C30 0.142(4) 0.0355(15) 0.092(3) -0.0356(17) -0.091(3) 0.0381(19)
C31 0.0409(13) 0.0204(10) 0.0325(11) -0.0031(8) -0.0083(10) -0.0010(9)
C32 0.0342(12) 0.0403(13) 0.0340(12) -0.0040(10) 0.0037(10) 0.0057(10)
C33 0.0387(13) 0.0365(13) 0.0406(13) 0.0083(11) -0.0091(11) 0.0026(11)
C34 0.0240(10) 0.0196(9) 0.0191(9) -0.0002(7) 0.0003(8) -0.0020(8)
C35 0.0308(11) 0.0306(11) 0.0214(10) 0.0046(8) 0.0010(8) 0.0012(9)
C36 0.0369(12) 0.0301(11) 0.0349(12) 0.0111(9) 0.0025(10) 0.0031(10)
C37 0.0317(12) 0.0319(11) 0.0396(13) 0.0059(10) 0.0010(10) 0.0072(9)
C38 0.0356(12) 0.0309(11) 0.0322(12) 0.0001(9) 0.0078(10) 0.0058(10)
C39 0.0287(11) 0.0255(10) 0.0234(10) 0.0021(8) 0.0051(8) 0.0001(8)
C40 0.0236(10) 0.0250(10) 0.0210(9) -0.0024(8) -0.0029(8) -0.0035(8)
C41 0.0254(10) 0.0350(11) 0.0242(10) 0.0004(9) 0.0008(8) -0.0065(9)
C42 0.0299(11) 0.0412(13) 0.0277(11) -0.0001(9) 0.0040(9) -0.0115(10)
C43 0.0227(11) 0.0593(17) 0.0549(16) -0.0176(13) 0.0034(11) -0.0092(11)
C44 0.0235(12) 0.0430(14) 0.081(2) -0.0100(14) -0.0174(13) 0.0015(11)
C45 0.0242(11) 0.0294(11) 0.0561(16) -0.0063(11) -0.0094(11) -0.0006(9)

loop_
_atom_type_symbol
_atom_type_description
_atom_type_scat_dispersion_real
_atom_type_scat_dispersion_imag
_atom_type_scat_source
C C 0.0033 0.0016 'International Tables Vol C Tables 4.2.6.8 and 6.1.1.4'
H H 0.0000 0.0000 'International Tables Vol C Tables 4.2.6.8 and 6.1.1.4'
N N 0.0061 0.0033 'International Tables Vol C Tables 4.2.6.8 and 6.1.1.4'
O O 0.0106 0.0060 'International Tables Vol C Tables 4.2.6.8 and 6.1.1.4'
P P 0.1023 0.0942 'International Tables Vol C Tables 4.2.6.8 and 6.1.1.4'
Pd Pd -0.9988 1.0072 'International Tables Vol C Tables 4.2.6.8 and 6.1.1.4'

loop_
_geom_angle_atom_site_label_1
_geom_angle_atom_site_label_2
_geom_angle_atom_site_label_3
_geom_angle
C3 Pd1 C4 37.72(8)
C3 Pd1 P1 152.82(6)
C4 Pd1 P1 115.10(6)
C3 Pd1 C19 122.56(7)
C4 Pd1 C19 157.73(7)
P1 Pd1 C19 83.82(5)
C3 Pd1 C2 32.87(7)
C4 Pd1 C2 59.50(7)
P1 Pd1 C2 150.33(5)
C19 Pd1 C2 110.00(7)
C12 P1 C40 104.35(9)
C12 P1 C34 105.01(9)
C40 P1 C34 103.85(9)
C12 P1 Pd1 105.41(7)
C40 P1 Pd1 118.26(7)
C34 P1 Pd1 118.41(6)
O2 N1 O1 121.04(18)
O2 N1 C1 120.02(19)
O1 N1 C1 118.93(18)
C13 O3 C17 118.11(17)
C16 O4 C18 117.43(18)
C2 C1 N1 115.66(18)
C2 C1 C9 121.61(18)
N1 C1 C9 122.73(18)
C1 C2 C3 122.1(2)
C1 C2 Pd1 101.70(13)
C3 C2 Pd1 56.30(10)
C1 C2 H2A 119.0
C3 C2 H2A 119.0
Pd1 C2 H2A 111.3
C2 C3 C4 117.23(19)
C2 C3 Pd1 90.83(13)
C4 C3 Pd1 73.70(12)
C2 C3 H4 121.5(16)
C4 C3 H4 121.2(16)
Pd1 C3 H4 107.0(16)
C3 C4 C10 118.93(18)
C3 C4 Pd1 68.58(11)
C10 C4 Pd1 112.33(13)
C3 C4 H3 120.4(14)
C10 C4 H3 116.7(14)
Pd1 C4 H3 108.0(14)
C6 C5 C10 121.0(2)
C6 C5 H5A 119.5
C10 C5 H5A 119.5
C5 C6 C7 119.8(2)
C5 C6 H6A 120.1
C7 C6 H6A 120.1
C8 C7 C6 120.9(2)
C8 C7 H7A 119.6
C6 C7 H7A 119.6
C7 C8 C9 120.7(2)
C7 C8 H8A 119.7
C9 C8 H8A 119.7
C8 C9 C10 118.10(19)
C8 C9 C1 126.17(19)
C10 C9 C1 115.71(18)
C5 C10 C9 119.56(19)
C5 C10 C4 119.80(19)
C9 C10 C4 120.64(18)
C12 C11 C16 119.12(18)
C12 C11 C19 125.23(17)
C16 C11 C19 115.64(17)
C11 C12 C13 118.83(18)
C11 C12 P1 117.49(14)
C13 C12 P1 123.67(16)
O3 C13 C14 123.60(19)
O3 C13 C12 115.17(18)
C14 C13 C12 121.22(19)
C13 C14 C15 119.87(19)
C13 C14 H14A 120.1
C15 C14 H14A 120.1
C16 C15 C14 120.12(19)
C16 C15 H15A 119.9
C14 C15 H15A 119.9
O4 C16 C15 124.09(19)
O4 C16 C11 115.08(18)
C15 C16 C11 120.82(19)
O3 C17 H17A 109.5
O3 C17 H17B 109.5
H17A C17 H17B 109.5
O3 C17 H17C 109.5
H17A C17 H17C 109.5
H17B C17 H17C 109.5
O4 C18 H18A 109.5
O4 C18 H18B 109.5
H18A C18 H18B 109.5
O4 C18 H18C 109.5
H18A C18 H18C 109.5
H18B C18 H18C 109.5
C20 C19 C24 118.22(18)
C20 C19 C11 119.82(17)
C24 C19 C11 119.09(17)
C20 C19 Pd1 94.11(12)
C24 C19 Pd1 84.66(12)
C11 C19 Pd1 107.78(12)
C21 C20 C19 119.50(19)
C21 C20 C25 118.71(19)
C19 C20 C25 121.56(18)
C22 C21 C20 122.6(2)
C22 C21 H21A 118.7
C20 C21 H21A 118.7
C23 C22 C21 117.67(19)
C23 C22 C26 121.0(2)
C21 C22 C26 121.4(2)
C22 C23 C24 122.6(2)
C22 C23 H23A 118.7
C24 C23 H23A 118.7
C23 C24 C19 119.36(19)
C23 C24 C27 118.99(19)
C19 C24 C27 121.18(18)
C20 C25 C28 112.12(18)
C20 C25 C29 110.96(19)
C28 C25 C29 110.4(2)
C20 C25 H25A 107.7
C28 C25 H25A 107.7
C29 C25 H25A 107.7
C30 C26 C31 124.3(2)
C30 C26 C22 119.8(2)
C31 C26 C22 115.6(2)
C30 C26 H26A 91.7
C31 C26 H26A 91.7
C22 C26 H26A 91.7
C24 C27 C33 111.00(18)
C24 C27 C32 112.70(18)
C33 C27 C32 109.79(19)
C24 C27 H27A 107.7
C33 C27 H27A 107.7
C32 C27 H27A 107.7
C25 C28 H28A 109.5
C25 C28 H28B 109.5
H28A C28 H28B 109.5
C25 C28 H28C 109.5
H28A C28 H28C 109.5
H28B C28 H28C 109.5
C25 C29 H29A 109.5
C25 C29 H29B 109.5
H29A C29 H29B 109.5
C25 C29 H29C 109.5
H29A C29 H29C 109.5
H29B C29 H29C 109.5
C26 C30 H30A 109.5
C26 C30 H30B 109.5
H30A C30 H30B 109.5
C26 C30 H30C 109.5
H30A C30 H30C 109.5
H30B C30 H30C 109.5
C26 C31 H31A 109.5
C26 C31 H31B 109.5
H31A C31 H31B 109.5
C26 C31 H31C 109.5
H31A C31 H31C 109.5
H31B C31 H31C 109.5
C27 C32 H32A 109.5
C27 C32 H32B 109.5
H32A C32 H32B 109.5
C27 C32 H32C 109.5
H32A C32 H32C 109.5
H32B C32 H32C 109.5
C27 C33 H33A 109.5
C27 C33 H33B 109.5
H33A C33 H33B 109.5
C27 C33 H33C 109.5
H33A C33 H33C 109.5
H33B C33 H33C 109.5
C39 C34 C35 109.67(17)
C39 C34 P1 111.98(13)
C35 C34 P1 109.46(13)
C39 C34 H34A 108.6
C35 C34 H34A 108.6
P1 C34 H34A 108.6
C36 C35 C34 111.56(18)
C36 C35 H35A 109.3
C34 C35 H35A 109.3
C36 C35 H35B 109.3
C34 C35 H35B 109.3
H35A C35 H35B 108.0
C37 C36 C35 110.91(18)
C37 C36 H36A 109.5
C35 C36 H36A 109.5
C37 C36 H36B 109.5
C35 C36 H36B 109.5
H36A C36 H36B 108.0
C38 C37 C36 110.20(19)
C38 C37 H37A 109.6
C36 C37 H37A 109.6
C38 C37 H37B 109.6
C36 C37 H37B 109.6
H37A C37 H37B 108.1
C37 C38 C39 112.17(18)
C37 C38 H38A 109.2
C39 C38 H38A 109.2
C37 C38 H38B 109.2
C39 C38 H38B 109.2
H38A C38 H38B 107.9
C38 C39 C34 112.44(17)
C38 C39 H39A 109.1
C34 C39 H39A 109.1
C38 C39 H39B 109.1
C34 C39 H39B 109.1
H39A C39 H39B 107.8
C45 C40 C41 108.84(18)
C45 C40 P1 110.80(14)
C41 C40 P1 113.24(14)
C45 C40 H40A 107.9
C41 C40 H40A 107.9
P1 C40 H40A 107.9
C42 C41 C40 109.84(18)
C42 C41 H41A 109.7
C40 C41 H41A 109.7
C42 C41 H41B 109.7
C40 C41 H41B 109.7
H41A C41 H41B 108.2
C43 C42 C41 112.1(2)
C43 C42 H42A 109.2
C41 C42 H42A 109.2
C43 C42 H42B 109.2
C41 C42 H42B 109.2
H42A C42 H42B 107.9
C42 C43 C44 111.7(2)
C42 C43 H43A 109.3
C44 C43 H43A 109.3
C42 C43 H43B 109.3
C44 C43 H43B 109.3
H43A C43 H43B 107.9
C43 C44 C45 111.5(2)
C43 C44 H44A 109.3
C45 C44 H44A 109.3
C43 C44 H44B 109.3
C45 C44 H44B 109.3
H44A C44 H44B 108.0
C40 C45 C44 111.06(19)
C40 C45 H45A 109.4
C44 C45 H45A 109.4
C40 C45 H45B 109.4
C44 C45 H45B 109.4
H45A C45 H45B 108.0

loop_
_geom_bond_atom_site_label_1
_geom_bond_atom_site_label_2
_geom_bond_distance
Pd1 C3 2.151(2)
Pd1 C4 2.218(2)
Pd1 P1 2.2844(5)
Pd1 C19 2.4384(18)
Pd1 C2 2.5853(19)
P1 C12 1.840(2)
P1 C40 1.855(2)
P1 C34 1.866(2)
N1 O2 1.233(3)
N1 O1 1.249(2)
N1 C1 1.433(3)
O3 C13 1.373(3)
O3 C17 1.424(2)
O4 C16 1.370(3)
O4 C18 1.421(3)
C1 C2 1.383(3)
C1 C9 1.449(3)
C2 C3 1.403(3)
C2 H2A 0.9500
C3 C4 1.414(3)
C3 H4 0.93(3)
C4 C10 1.454(3)
C4 H3 0.97(2)
C5 C6 1.374(3)
C5 C10 1.404(3)
C5 H5A 0.9500
C6 C7 1.389(4)
C6 H6A 0.9500
C7 C8 1.382(3)
C7 H7A 0.9500
C8 C9 1.411(3)
C8 H8A 0.9500
C9 C10 1.423(3)
C11 C12 1.408(3)
C11 C16 1.411(3)
C11 C19 1.517(3)
C12 C13 1.413(3)
C13 C14 1.381(3)
C14 C15 1.392(3)
C14 H14A 0.9500
C15 C16 1.387(3)
C15 H15A 0.9500
C17 H17A 0.9800
C17 H17B 0.9800
C17 H17C 0.9800
C18 H18A 0.9800
C18 H18B 0.9800
C18 H18C 0.9800
C19 C20 1.426(3)
C19 C24 1.427(3)
C20 C21 1.395(3)
C20 C25 1.522(3)
C21 C22 1.390(3)
C21 H21A 0.9500
C22 C23 1.387(3)
C22 C26 1.521(3)
C23 C24 1.401(3)
C23 H23A 0.9500
C24 C27 1.519(3)
C25 C28 1.529(3)
C25 C29 1.534(3)
C25 H25A 1.0000
C26 C30 1.352(4)
C26 C31 1.462(3)
C26 H26A 1.0000
C27 C33 1.530(3)
C27 C32 1.530(3)
C27 H27A 1.0000
C28 H28A 0.9800
C28 H28B 0.9800
C28 H28C 0.9800
C29 H29A 0.9800
C29 H29B 0.9800
C29 H29C 0.9800
C30 H30A 0.9800
C30 H30B 0.9800
C30 H30C 0.9800
C31 H31A 0.9800
C31 H31B 0.9800
C31 H31C 0.9800
C32 H32A 0.9800
C32 H32B 0.9800
C32 H32C 0.9800
C33 H33A 0.9800
C33 H33B 0.9800
C33 H33C 0.9800
C34 C39 1.530(3)
C34 C35 1.539(3)
C34 H34A 1.0000
C35 C36 1.525(3)
C35 H35A 0.9900
C35 H35B 0.9900
C36 C37 1.525(3)
C36 H36A 0.9900
C36 H36B 0.9900
C37 C38 1.517(3)
C37 H37A 0.9900
C37 H37B 0.9900
C38 C39 1.523(3)
C38 H38A 0.9900
C38 H38B 0.9900
C39 H39A 0.9900
C39 H39B 0.9900
C40 C45 1.524(3)
C40 C41 1.536(3)
C40 H40A 1.0000
C41 C42 1.532(3)
C41 H41A 0.9900
C41 H41B 0.9900
C42 C43 1.513(4)
C42 H42A 0.9900
C42 H42B 0.9900
C43 C44 1.521(4)
C43 H43A 0.9900
C43 H43B 0.9900
C44 C45 1.531(3)
C44 H44A 0.9900
C44 H44B 0.9900
C45 H45A 0.9900
C45 H45B 0.9900

loop_
_geom_torsion_atom_site_label_1
_geom_torsion_atom_site_label_2
_geom_torsion_atom_site_label_3
_geom_torsion_atom_site_label_4
_geom_torsion
O2 N1 C1 C2 -167.8(2)
O1 N1 C1 C2 10.8(3)
O2 N1 C1 C9 12.4(3)
O1 N1 C1 C9 -169.01(19)
N1 C1 C2 C3 174.24(18)
C9 C1 C2 C3 -5.9(3)
N1 C1 C2 Pd1 116.84(16)
C9 C1 C2 Pd1 -63.3(2)
C1 C2 C3 C4 -10.5(3)
Pd1 C2 C3 C4 72.05(16)
C1 C2 C3 Pd1 -82.53(19)
C2 C3 C4 C10 22.1(3)
Pd1 C3 C4 C10 104.45(17)
C2 C3 C4 Pd1 -82.33(17)
C10 C5 C6 C7 0.1(3)
C5 C6 C7 C8 0.8(3)
C6 C7 C8 C9 -0.7(3)
C7 C8 C9 C10 -0.3(3)
C7 C8 C9 C1 177.92(19)
C2 C1 C9 C8 -168.37(19)
N1 C1 C9 C8 11.5(3)
C2 C1 C9 C10 9.9(3)
N1 C1 C9 C10 -170.28(18)
C6 C5 C10 C9 -1.1(3)
C6 C5 C10 C4 179.5(2)
C8 C9 C10 C5 1.2(3)
C1 C9 C10 C5 -177.24(18)
C8 C9 C10 C4 -179.45(18)
C1 C9 C10 C4 2.2(3)
C3 C4 C10 C5 161.10(19)
Pd1 C4 C10 C5 -121.85(17)
C3 C4 C10 C9 -18.3(3)
Pd1 C4 C10 C9 58.8(2)
C16 C11 C12 C13 0.2(3)
C19 C11 C12 C13 -178.49(19)
C16 C11 C12 P1 179.80(15)
C19 C11 C12 P1 1.1(3)
C40 P1 C12 C11 128.28(16)
C34 P1 C12 C11 -122.79(16)
Pd1 P1 C12 C11 3.01(17)
C40 P1 C12 C13 -52.16(19)
C34 P1 C12 C13 56.77(19)
Pd1 P1 C12 C13 -177.43(16)
C17 O3 C13 C14 2.9(3)
C17 O3 C13 C12 -175.47(19)
C11 C12 C13 O3 177.41(18)
P1 C12 C13 O3 -2.1(3)
C11 C12 C13 C14 -1.0(3)
P1 C12 C13 C14 179.43(17)
O3 C13 C14 C15 -177.5(2)
C12 C13 C14 C15 0.8(3)
C13 C14 C15 C16 0.3(3)
C18 O4 C16 C15 -0.2(3)
C18 O4 C16 C11 -179.9(2)
C14 C15 C16 O4 179.2(2)
C14 C15 C16 C11 -1.1(3)
C12 C11 C16 O4 -179.44(19)
C19 C11 C16 O4 -0.6(3)
C12 C11 C16 C15 0.8(3)
C19 C11 C16 C15 179.7(2)
C12 C11 C19 C20 101.4(2)
C16 C11 C19 C20 -77.4(2)
C12 C11 C19 C24 -98.2(2)
C16 C11 C19 C24 83.1(2)
C12 C11 C19 Pd1 -4.3(2)
C16 C11 C19 Pd1 176.90(15)
C24 C19 C20 C21 0.6(3)
C11 C19 C20 C21 161.29(18)
Pd1 C19 C20 C21 -85.50(19)
C24 C19 C20 C25 -173.86(18)
C11 C19 C20 C25 -13.2(3)
Pd1 C19 C20 C25 100.00(18)
C19 C20 C21 C22 -1.5(3)
C25 C20 C21 C22 173.2(2)
C20 C21 C22 C23 1.8(4)
C20 C21 C22 C26 -178.7(3)
C21 C22 C23 C24 -1.3(4)
C26 C22 C23 C24 179.1(3)
C22 C23 C24 C19 0.6(3)
C22 C23 C24 C27 -171.6(2)
C20 C19 C24 C23 -0.2(3)
C11 C19 C24 C23 -161.01(19)
Pd1 C19 C24 C23 91.60(18)
C20 C19 C24 C27 171.85(18)
C11 C19 C24 C27 11.1(3)
Pd1 C19 C24 C27 -96.34(18)
C21 C20 C25 C28 61.3(3)
C19 C20 C25 C28 -124.2(2)
C21 C20 C25 C29 -62.7(3)
C19 C20 C25 C29 111.9(2)
C23 C22 C26 C30 135.6(4)
C21 C22 C26 C30 -43.9(6)
C23 C22 C26 C31 -38.8(5)
C21 C22 C26 C31 141.7(3)
C23 C24 C27 C33 68.9(3)
C19 C24 C27 C33 -103.2(2)
C23 C24 C27 C32 -54.7(3)
C19 C24 C27 C32 133.2(2)
C12 P1 C34 C39 32.88(16)
C40 P1 C34 C39 142.18(14)
Pd1 P1 C34 C39 -84.37(14)
C12 P1 C34 C35 154.72(14)
C40 P1 C34 C35 -95.98(15)
Pd1 P1 C34 C35 37.47(16)
C39 C34 C35 C36 -55.3(2)
P1 C34 C35 C36 -178.50(15)
C34 C35 C36 C37 57.9(3)
C35 C36 C37 C38 -56.9(3)
C36 C37 C38 C39 55.3(3)
C37 C38 C39 C34 -54.6(3)
C35 C34 C39 C38 53.5(2)
P1 C34 C39 C38 175.18(15)
C12 P1 C40 C45 -71.81(17)
C34 P1 C40 C45 178.41(16)
Pd1 P1 C40 C45 44.87(18)
C12 P1 C40 C41 165.57(15)
C34 P1 C40 C41 55.79(16)
Pd1 P1 C40 C41 -77.75(15)
C45 C40 C41 C42 59.4(2)
P1 C40 C41 C42 -176.87(15)
C40 C41 C42 C43 -57.1(3)
C41 C42 C43 C44 53.3(3)
C42 C43 C44 C45 -52.3(3)
C41 C40 C45 C44 -59.5(3)
P1 C40 C45 C44 175.32(19)
C43 C44 C45 C40 56.2(3)
